data_4086034
loop_
_publ_author_name
'Farrugia, L.J.'
'Grepioni, F.'
'Gillon, A.L.'
'Braga, D.'

_publ_section_title
;
 Dynamic disorder and fluxionality in M3 (C O)12 clusters:
 variable-temperature X-ray diffraction studies on Fen Ru3-n (C O)12(n =
 1,2) and the low-temperature phase of Fe3 (C O)12
;
_journal_name_full Organometallics
_journal_page_first 5022
_journal_page_last 5033
_journal_volume 18
_journal_year 1999
_chemical_formula_sum 'C12 Fe O12 Ru2'
_chemical_name_systematic 'Fe Ru2 (C O)12'
_space_group_IT_number 64
_symmetry_space_group_name_Hall '-C 2ac 2ac'
_symmetry_space_group_name_H-M 'C c m b'
_cell_angle_alpha 90
_cell_angle_beta 90
_cell_angle_gamma 90
_cell_formula_units_Z 4
_cell_length_a 11.65
_cell_length_b 13.0643
_cell_length_c 11.4808
_cell_volume 1747.367
_citation_journal_id_ASTM ORGND7
_cod_data_source_file Farrugia_ORGND7_1999_567.cif
_cod_data_source_block C12Fe1O12Ru2
_cod_original_sg_symbol_Hall '-C 2ac 2 (y,-x,z)'
_cod_original_formula_sum 'C12 Fe1 O12 Ru2'
_cod_database_code 4086034

loop_
_symmetry_equiv_pos_as_xyz
x,y,z
-x,-y+1/2,z+1/2
-x,y,-z
x,-y+1/2,-z+1/2
-x,-y,-z
x,y-1/2,-z-1/2
x,-y,z
-x,y-1/2,z-1/2
x+1/2,y+1/2,z
-x+1/2,-y+1,z+1/2
-x+1/2,y+1/2,-z
x+1/2,-y+1,-z+1/2
-x+1/2,-y+1/2,-z
x+1/2,y,-z-1/2
x+1/2,-y+1/2,z
-x+1/2,y,z-1/2

loop_
_atom_site_label
_atom_site_type_symbol
_atom_site_fract_x
_atom_site_fract_y
_atom_site_fract_z
_atom_site_occupancy
_atom_site_U_iso_or_equiv
Fe1 Fe 0 0.1247 0 0.4395 0.0
Ru1 Ru 0.1179 -0.0589 -0.0239 0.4395 0.0
O2 O-2 0.0954 0 0.7228 1 0.0
Fe2 Fe 0.1179 -0.0589 -0.0239 0.0302 0.0
O1 O-2 0.3717 0 -0.0364 1 0.0
O3 O-2 0.146 0.8858 0.221 0.5 0.0
O6 O-2 0.138 0.2785 0.896 0.5 0.0
O5 O-2 0.149 0.27 0.881 0.5 0.0
C4 C+2 0.1128 0.2043 -0.0729 1 0.0
Ru2 Ru 0.004 0.1149 0.0477 0.0302 0.0
C3 C+2 0.1096 0.8937 0.1355 1 0.0
C2 C+2 0.0986 0 0.8183 1 0.0
O4 O-2 0.127 0.8615 0.228 0.5 0.0
Ru3 Ru 0.1192 -0.0369 0.0418 0.0302 0.0
C1 C+2 0.2787 -0.015 -0.0298 0.5 0.0
